data_4003071
loop_
_publ_author_name
'Yuan, Yang'
'Li, Jiantang'
'Sun, Xiaodong'
'Li, Guanghua'
'Liu, Yunling'
'Verma, Gaurav'
'Ma, Shengqian'

_publ_section_title
;
 Indium--Organic Frameworks Based on Dual Secondary Building Units
 Featuring Halogen-Decorated Channels for Highly Effective CO2 Fixation
;
_journal_issue 3
_journal_name_full 'Chemistry of Materials'
_journal_page_first 1084
_journal_paper_doi 10.1021/acs.chemmater.8b04792
_journal_volume 31
_journal_year 2019
_chemical_formula_moiety 'C156 H220 I7 In9 N24 O66'
_chemical_formula_sum 'C156 H220 I7 In9 N24 O66'
_chemical_formula_weight 5409.24
_space_group_IT_number 163
_space_group_name_Hall '-P 3 2c'
_space_group_name_H-M_alt 'P -3 1 c'
_symmetry_cell_setting trigonal
_symmetry_space_group_name_Hall '-P 3 2c'
_symmetry_space_group_name_H-M 'P -3 1 c'
_atom_sites_solution_hydrogens geom
_atom_sites_solution_primary direct
_atom_sites_solution_secondary difmap
_audit_creation_method SHELXL-97
_cell_angle_alpha 90.00
_cell_angle_beta 90.00
_cell_angle_gamma 120.00
_cell_formula_units_Z 2
_cell_length_a 27.016(4)
_cell_length_b 27.016(4)
_cell_length_c 17.719(4)
_cell_measurement_reflns_used 6708
_cell_measurement_temperature 293(2)
_cell_measurement_theta_max 25.18
_cell_measurement_theta_min 0.87
_cell_volume 11200(3)
_computing_structure_refinement 'SHELXL-97 (Sheldrick, 1997)'
_computing_structure_solution 'SHELXS-97 (Sheldrick, 1990)'
_diffrn_ambient_temperature 293(2)
_diffrn_measured_fraction_theta_full 0.995
_diffrn_measured_fraction_theta_max 0.995
_diffrn_measurement_device_type 'CCD area detector'
_diffrn_radiation_monochromator graphite
_diffrn_radiation_source 'fine-focus sealed tube'
_diffrn_radiation_type MoK\a
_diffrn_radiation_wavelength 0.71073
_diffrn_reflns_av_R_equivalents 0.0779
_diffrn_reflns_av_sigmaI/netI 0.0374
_diffrn_reflns_limit_h_max 28
_diffrn_reflns_limit_h_min -32
_diffrn_reflns_limit_k_max 32
_diffrn_reflns_limit_k_min -31
_diffrn_reflns_limit_l_max 21
_diffrn_reflns_limit_l_min -16
_diffrn_reflns_number 72473
_diffrn_reflns_theta_full 25.18
_diffrn_reflns_theta_max 25.18
_diffrn_reflns_theta_min 0.87
_exptl_absorpt_coefficient_mu 1.952
_exptl_absorpt_correction_T_max 0.7284
_exptl_absorpt_correction_T_min 0.6571
_exptl_absorpt_correction_type empirical
_exptl_absorpt_process_details SADABS
_exptl_crystal_colour colourless
_exptl_crystal_density_diffrn 1.604
_exptl_crystal_density_meas ?
_exptl_crystal_density_method 'not measured'
_exptl_crystal_description block
_exptl_crystal_F_000 5328
_exptl_crystal_size_max 0.22
_exptl_crystal_size_mid 0.20
_exptl_crystal_size_min 0.17
_refine_diff_density_max 1.437
_refine_diff_density_min -1.503
_refine_diff_density_rms 0.103
_refine_ls_extinction_method none
_refine_ls_goodness_of_fit_ref 1.053
_refine_ls_hydrogen_treatment mixed
_refine_ls_matrix_type full
_refine_ls_number_parameters 243
_refine_ls_number_reflns 6708
_refine_ls_number_restraints 19
_refine_ls_restrained_S_all 1.084
_refine_ls_R_factor_all 0.0519
_refine_ls_R_factor_gt 0.0390
_refine_ls_shift/su_max 0.002
_refine_ls_shift/su_mean 0.000
_refine_ls_structure_factor_coef Fsqd
_refine_ls_weighting_details 'calc w=1/[\s^2^(Fo^2^)+(0.0674P)^2^+0.0000P] where P=(Fo^2^+2Fc^2^)/3'
_refine_ls_weighting_scheme calc
_refine_ls_wR_factor_gt 0.1119
_refine_ls_wR_factor_ref 0.1165
_reflns_number_gt 5296
_reflns_number_total 6708
_reflns_threshold_expression >2sigma(I)
_cod_data_source_file cm8b04792_si_004.cif
_cod_data_source_block aaa
_cod_depositor_comments
;
The following automatic conversions were performed:

'_symmetry_cell_setting' value 'Trigonal' changed to 'trigonal'
according to
/home/data/users/saulius/crontab/automatic-downloads/current/ACS/lib/dictionaries/cif_core.dic
dictionary named 'cif_core.dic' version 2.4.2 from 2011-04-26.

'_exptl_crystal_density_meas' value 'none' was changed to '?' - the
value is perceived as not measured.

Automatic conversion script
Id: cif_fix_values 4973 2017-02-22 13:04:09Z antanas 
;
_cod_original_sg_symbol_H-M P-31c
_cod_database_code 4003071

loop_
_symmetry_equiv_pos_as_xyz
'x, y, z'
'-y, x-y, z'
'-x+y, -x, z'
'-y, -x, -z+1/2'
'-x+y, y, -z+1/2'
'x, x-y, -z+1/2'
'-x, -y, -z'
'y, -x+y, -z'
'x-y, x, -z'
'y, x, z-1/2'
'x-y, -y, z-1/2'
'-x, -x+y, z-1/2'

loop_
_atom_site_label
_atom_site_type_symbol
_atom_site_fract_x
_atom_site_fract_y
_atom_site_fract_z
_atom_site_U_iso_or_equiv
_atom_site_adp_type
_atom_site_occupancy
_atom_site_symmetry_multiplicity
_atom_site_calc_flag
_atom_site_refinement_flags
_atom_site_disorder_assembly
_atom_site_disorder_group
In1 In 0.377008(9) 0.622992(9) 0.2500 0.02144(12) Uani 1 2 d S . .
In2 In 0.655193(17) 0.563525(17) 0.425754(17) 0.03850(13) Uani 1 1 d D . .
I1 I 0.56504(2) 0.45360(2) 0.43005(3) 0.0884(2) Uani 1 1 d . A .
O1 O 0.43425(14) 0.67776(14) 0.34073(16) 0.0349(8) Uani 1 1 d . . .
O2 O 0.43669(14) 0.76133(14) 0.33481(17) 0.0372(8) Uani 1 1 d . . .
O3 O 0.64217(17) 0.58324(17) 0.56127(18) 0.0499(10) Uani 1 1 d . A .
O5 O 0.58768(19) 0.63516(18) 0.81250(17) 0.0556(11) Uani 1 1 d . . .
O4 O 0.6111(2) 0.6061(2) 0.46073(17) 0.0637(12) Uani 1 1 d . A .
O6 O 0.55449(16) 0.69350(16) 0.81418(16) 0.0463(9) Uani 1 1 d . . .
O7 O 0.3333 0.6667 0.2500 0.0195(14) Uani 1 6 d S . .
O8 O 0.42082(10) 0.57918(10) 0.2500 0.0655(17) Uani 1 2 d S . .
I2 I 0.75654(18) 0.68224(19) 0.4372(2) 0.1013(11) Uani 0.17 1 d PDU A 1
O9 O 0.7295(3) 0.6461(3) 0.4267(3) 0.0732(16) Uani 0.83 1 d PU A 2
N1 N 0.53623(17) 0.82135(15) 0.52171(18) 0.0306(9) Uani 1 1 d . . .
C1 C 0.5046(2) 0.80193(19) 0.4604(2) 0.0311(10) Uani 1 1 d . . .
H1 H 0.4943 0.8256 0.4351 0.037 Uiso 1 1 calc R . .
C2 C 0.4861(2) 0.7475(2) 0.4324(2) 0.0308(10) Uani 1 1 d . . .
C3 C 0.50135(19) 0.7123(2) 0.4703(2) 0.0300(10) Uani 1 1 d . . .
H3 H 0.4891 0.6754 0.4531 0.036 Uiso 1 1 calc R . .
C4 C 0.5357(2) 0.7334(2) 0.5351(2) 0.0312(10) Uani 1 1 d . . .
C5 C 0.5512(2) 0.7880(2) 0.5583(2) 0.0335(11) Uani 1 1 d . . .
H5 H 0.5733 0.8022 0.6017 0.040 Uiso 1 1 calc R . .
C6 C 0.44893(18) 0.72605(19) 0.3636(2) 0.0253(9) Uani 1 1 d . . .
C7 C 0.5553(2) 0.6994(2) 0.5766(2) 0.0323(11) Uani 1 1 d . . .
C8 C 0.5749(2) 0.6681(2) 0.5396(2) 0.0345(11) Uani 1 1 d . A .
H8 H 0.5742 0.6674 0.4871 0.041 Uiso 1 1 calc R . .
C9 C 0.5954(2) 0.6378(2) 0.5768(2) 0.0357(11) Uani 1 1 d . . .
C10 C 0.5966(2) 0.6383(2) 0.6551(2) 0.0393(12) Uani 1 1 d . A .
H10 H 0.6115 0.6188 0.6812 0.047 Uiso 1 1 calc R . .
C11 C 0.5754(2) 0.6684(2) 0.6938(2) 0.0360(12) Uani 1 1 d . . .
C12 C 0.5559(2) 0.6993(2) 0.6559(2) 0.0357(11) Uani 1 1 d . A .
H12 H 0.5430 0.7203 0.6825 0.043 Uiso 1 1 calc R . .
C13 C 0.6174(2) 0.6064(2) 0.5322(3) 0.0446(13) Uani 1 1 d . A .
C14 C 0.5730(2) 0.6662(2) 0.7784(2) 0.0416(13) Uani 1 1 d . A .
C15 C 0.4431(4) 0.5569(4) 0.2500 0.124(2) Uani 1 2 d SU . .

loop_
_atom_site_aniso_label
_atom_site_aniso_U_11
_atom_site_aniso_U_22
_atom_site_aniso_U_33
_atom_site_aniso_U_23
_atom_site_aniso_U_13
_atom_site_aniso_U_12
In1 0.02699(19) 0.02699(19) 0.0119(2) 0.00067(13) 0.00067(13) 0.01464(19)
In2 0.0572(3) 0.0647(3) 0.01571(18) 0.00443(14) 0.00336(14) 0.0470(2)
I1 0.0715(3) 0.0856(4) 0.0809(4) 0.0098(3) -0.0170(3) 0.0190(3)
O1 0.043(2) 0.0370(19) 0.0251(16) -0.0103(13) -0.0175(14) 0.0204(16)
O2 0.045(2) 0.0367(19) 0.0315(18) -0.0040(14) -0.0182(14) 0.0212(17)
O3 0.070(3) 0.072(3) 0.039(2) -0.0004(18) 0.0030(17) 0.058(2)
O5 0.094(3) 0.091(3) 0.0179(17) 0.0076(18) 0.0028(17) 0.073(3)
O4 0.112(4) 0.107(3) 0.0201(18) -0.0042(19) 0.0041(19) 0.090(3)
O6 0.079(3) 0.067(2) 0.0156(16) -0.0007(15) 0.0033(15) 0.054(2)
O7 0.020(2) 0.020(2) 0.019(3) 0.000 0.000 0.0098(11)
O8 0.049(3) 0.049(3) 0.126(5) 0.012(3) 0.012(3) 0.045(3)
I2 0.1019(14) 0.1008(14) 0.1001(14) -0.0006(9) 0.0018(9) 0.0499(10)
O9 0.0736(18) 0.0725(18) 0.0729(18) -0.0003(10) 0.0002(10) 0.0360(11)
N1 0.046(2) 0.030(2) 0.0178(18) -0.0054(15) -0.0139(16) 0.0200(19)
C1 0.043(3) 0.033(3) 0.020(2) -0.0046(18) -0.0097(19) 0.021(2)
C2 0.042(3) 0.038(3) 0.017(2) -0.0014(18) -0.0061(18) 0.023(2)
C3 0.044(3) 0.035(3) 0.018(2) -0.0107(18) -0.0096(18) 0.025(2)
C4 0.044(3) 0.044(3) 0.013(2) -0.0037(18) -0.0098(18) 0.027(2)
C5 0.049(3) 0.035(3) 0.022(2) -0.0061(19) -0.0119(19) 0.025(2)
C6 0.028(2) 0.031(3) 0.014(2) -0.0002(17) -0.0044(16) 0.012(2)
C7 0.044(3) 0.037(3) 0.018(2) -0.0021(18) -0.0075(18) 0.022(2)
C8 0.053(3) 0.045(3) 0.013(2) -0.0054(18) -0.0037(19) 0.030(3)
C9 0.055(3) 0.047(3) 0.021(2) -0.002(2) 0.000(2) 0.038(3)
C10 0.061(3) 0.059(3) 0.020(2) 0.001(2) -0.003(2) 0.047(3)
C11 0.054(3) 0.052(3) 0.016(2) -0.0005(19) 0.002(2) 0.037(3)
C12 0.057(3) 0.049(3) 0.015(2) -0.0038(19) -0.0023(19) 0.036(3)
C13 0.061(4) 0.063(4) 0.032(3) 0.000(2) 0.009(2) 0.048(3)
C14 0.060(4) 0.059(3) 0.016(2) 0.001(2) 0.001(2) 0.038(3)
C15 0.1240(19) 0.1240(19) 0.125(2) 0.0002(7) 0.0002(7) 0.0624(12)

loop_
_atom_type_symbol
_atom_type_description
_atom_type_scat_dispersion_real
_atom_type_scat_dispersion_imag
_atom_type_scat_source
C C 0.0033 0.0016 'International Tables Vol C Tables 4.2.6.8 and 6.1.1.4'
H H 0.0000 0.0000 'International Tables Vol C Tables 4.2.6.8 and 6.1.1.4'
N N 0.0061 0.0033 'International Tables Vol C Tables 4.2.6.8 and 6.1.1.4'
O O 0.0106 0.0060 'International Tables Vol C Tables 4.2.6.8 and 6.1.1.4'
In In -0.7276 1.3100 'International Tables Vol C Tables 4.2.6.8 and 6.1.1.4'
I I -0.4742 1.8119 'International Tables Vol C Tables 4.2.6.8 and 6.1.1.4'

loop_
_geom_angle_atom_site_label_1
_geom_angle_atom_site_label_2
_geom_angle_atom_site_label_3
_geom_angle
_geom_angle_site_symmetry_1
_geom_angle_site_symmetry_3
O7 In1 O8 180.000(13) . .
O7 In1 O2 94.59(9) . 6_565
O8 In1 O2 85.41(9) . 6_565
O7 In1 O2 94.59(9) . 3_565
O8 In1 O2 85.41(9) . 3_565
O2 In1 O2 170.83(17) 6_565 3_565
O7 In1 O1 91.50(8) . .
O8 In1 O1 88.50(8) . .
O2 In1 O1 91.40(13) 6_565 .
O2 In1 O1 88.36(13) 3_565 .
O7 In1 O1 91.50(8) . 4_665
O8 In1 O1 88.50(8) . 4_665
O2 In1 O1 88.36(13) 6_565 4_665
O2 In1 O1 91.40(13) 3_565 4_665
O1 In1 O1 177.00(17) . 4_665
O4 In2 O9 85.5(2) . .
O4 In2 O5 79.75(13) . 10
O9 In2 O5 86.61(19) . 10
O4 In2 N1 137.41(13) . 9_656
O9 In2 N1 83.49(19) . 9_656
O5 In2 N1 140.06(12) 10 9_656
O4 In2 O6 135.50(12) . 10
O9 In2 O6 83.06(18) . 10
O5 In2 O6 56.80(12) 10 10
N1 In2 O6 83.57(12) 9_656 10
O4 In2 O3 55.37(12) . .
O9 In2 O3 85.95(18) . .
O5 In2 O3 134.92(12) 10 .
N1 In2 O3 82.85(12) 9_656 .
O6 In2 O3 163.40(13) 10 .
O4 In2 C14 107.73(14) . 10
O9 In2 C14 84.5(2) . 10
O5 In2 C14 28.36(14) 10 10
N1 In2 C14 111.93(14) 9_656 10
O6 In2 C14 28.45(14) 10 10
O3 In2 C14 161.27(14) . 10
O4 In2 C13 28.04(14) . .
O9 In2 C13 84.5(2) . .
O5 In2 C13 107.65(14) 10 .
N1 In2 C13 109.76(14) 9_656 .
O6 In2 C13 160.61(15) 10 .
O3 In2 C13 27.34(13) . .
C14 In2 C13 135.18(16) 10 .
O4 In2 I1 98.24(14) . .
O9 In2 I1 175.05(16) . .
O5 In2 I1 97.25(12) 10 .
N1 In2 I1 91.56(10) 9_656 .
O6 In2 I1 96.43(10) 10 .
O3 In2 I1 93.45(10) . .
C14 In2 I1 97.42(12) 10 .
C13 In2 I1 97.19(13) . .
O4 In2 I2 82.00(16) . .
O9 In2 I2 4.30(18) . .
O5 In2 I2 88.50(14) 10 .
N1 In2 I2 84.45(13) 9_656 .
O6 In2 I2 87.32(13) 10 .
O3 In2 I2 81.90(12) . .
C14 In2 I2 87.99(14) 10 .
C13 In2 I2 80.28(15) . .
I1 In2 I2 174.20(8) . .
C6 O1 In1 134.3(3) . .
C6 O2 In1 133.1(3) . 2_665
C13 O3 In2 83.0(3) . .
C14 O5 In2 92.4(3) . 10_556
C13 O4 In2 100.6(3) . .
C14 O6 In2 90.4(3) . 10_556
In1 O7 In1 120.0 3_565 2_665
In1 O7 In1 120.0 3_565 .
In1 O7 In1 120.0 2_665 .
C15 O8 In1 180.0(2) . .
C1 N1 C5 119.3(4) . .
C1 N1 In2 123.9(3) . 8_566
C5 N1 In2 116.7(3) . 8_566
N1 C1 C2 122.4(4) . .
N1 C1 H1 118.8 . .
C2 C1 H1 118.8 . .
C3 C2 C1 118.8(4) . .
C3 C2 C6 120.0(4) . .
C1 C2 C6 121.2(4) . .
C2 C3 C4 118.8(4) . .
C2 C3 H3 120.6 . .
C4 C3 H3 120.6 . .
C5 C4 C3 117.5(4) . .
C5 C4 C7 120.6(4) . .
C3 C4 C7 121.9(4) . .
N1 C5 C4 123.2(4) . .
N1 C5 H5 118.4 . .
C4 C5 H5 118.4 . .
O1 C6 O2 127.0(4) . .
O1 C6 C2 118.5(4) . .
O2 C6 C2 114.5(4) . .
C8 C7 C12 118.0(4) . .
C8 C7 C4 121.3(4) . .
C12 C7 C4 120.7(4) . .
C9 C8 C7 122.5(4) . .
C9 C8 H8 118.8 . .
C7 C8 H8 118.8 . .
C8 C9 C10 119.5(4) . .
C8 C9 C13 118.9(4) . .
C10 C9 C13 121.5(4) . .
C9 C10 C11 119.0(4) . .
C9 C10 H10 120.5 . .
C11 C10 H10 120.5 . .
C12 C11 C10 120.8(4) . .
C12 C11 C14 119.6(4) . .
C10 C11 C14 119.6(4) . .
C11 C12 C7 120.1(4) . .
C11 C12 H12 119.9 . .
C7 C12 H12 119.9 . .
O3 C13 O4 121.0(4) . .
O3 C13 C9 122.8(4) . .
O4 C13 C9 116.2(4) . .
O3 C13 In2 69.7(3) . .
O4 C13 In2 51.4(2) . .
C9 C13 In2 166.9(3) . .
O5 C14 O6 120.3(4) . .
O5 C14 C11 119.2(4) . .
O6 C14 C11 120.4(4) . .
O5 C14 In2 59.2(2) . 10_556
O6 C14 In2 61.1(2) . 10_556
C11 C14 In2 176.2(4) . 10_556

loop_
_geom_bond_atom_site_label_1
_geom_bond_atom_site_label_2
_geom_bond_distance
_geom_bond_site_symmetry_2
In1 O7 2.0437(5) .
In1 O8 2.050(5) .
In1 O2 2.140(3) 6_565
In1 O2 2.140(3) 3_565
In1 O1 2.208(3) .
In1 O1 2.208(3) 4_665
In2 O4 2.121(4) .
In2 O9 2.129(6) .
In2 O5 2.258(3) 10
In2 N1 2.280(4) 9_656
In2 O6 2.300(3) 10
In2 O3 2.522(3) .
In2 C14 2.626(4) 10
In2 C13 2.670(5) .
In2 I1 2.7430(8) .
In2 I2 3.007(4) .
O1 C6 1.227(5) .
O2 C6 1.262(5) .
O2 In1 2.140(3) 2_665
O3 C13 1.235(6) .
O5 C14 1.249(6) .
O5 In2 2.258(3) 10_556
O4 C13 1.277(6) .
O6 C14 1.251(6) .
O6 In2 2.300(3) 10_556
O7 In1 2.0437(5) 3_565
O7 In1 2.0437(5) 2_665
O8 C15 1.041(16) .
N1 C1 1.317(5) .
N1 C5 1.327(5) .
N1 In2 2.280(4) 8_566
C1 C2 1.386(6) .
C1 H1 0.9300 .
C2 C3 1.384(6) .
C2 C6 1.500(5) .
C3 C4 1.407(6) .
C3 H3 0.9300 .
C4 C5 1.380(6) .
C4 C7 1.465(6) .
C5 H5 0.9300 .
C7 C8 1.368(6) .
C7 C12 1.405(6) .
C8 C9 1.365(6) .
C8 H8 0.9300 .
C9 C10 1.387(6) .
C9 C13 1.484(6) .
C10 C11 1.388(6) .
C10 H10 0.9300 .
C11 C12 1.366(6) .
C11 C14 1.500(6) .
C12 H12 0.9300 .
C14 In2 2.626(4) 10_556
